data_1501644
loop_
_publ_author_name
'Adam Duong'
'Marc-Andr\'e Dubois'
'Thierry Maris'
'Val\'erie M\'etivaud'
'Ji-Hyun Yi'
'Antonio Nanci'
'Alain Rochefort'
'Wuest,James D'

_publ_section_title
;
 Engineering Homologous Molecular Organization in 2D and 3D.
 Cocrystallization of Pyridyl-Substituted Diaminotriazines with
 Alkanecarboxylic Acids
;
_journal_name_full 'The Journal of Physical Chemistry C'
_journal_page_first 12908
_journal_page_last 12919
_journal_paper_doi 10.1021/jp201119g
_journal_volume 115
_journal_year 2011
_chemical_compound_source 'Synthesized by the authors. See text'
_chemical_formula_moiety 'C9 H18 O2, C8 H8 N6'
_chemical_formula_sum 'C17 H26 N6 O2'
_chemical_formula_weight 346.44
_space_group_IT_number 2
_symmetry_cell_setting triclinic
_symmetry_space_group_name_Hall '-P 1'
_symmetry_space_group_name_H-M 'P -1'
_atom_sites_solution_hydrogens geom
_atom_sites_solution_primary direct
_atom_sites_solution_secondary difmap
_audit_creation_method SHELXL-97
_cell_angle_alpha 92.130(11)
_cell_angle_beta 106.824(12)
_cell_angle_gamma 95.885(12)
_cell_formula_units_Z 4
_cell_length_a 10.3277(19)
_cell_length_b 13.405(2)
_cell_length_c 13.648(2)
_cell_measurement_reflns_used 1398
_cell_measurement_temperature 150
_cell_measurement_theta_max 64.69
_cell_measurement_theta_min 3.32
_cell_volume 1794.6(5)
_computing_cell_refinement 'SAINT V7.60A(Bruker AXS, 2008)'
_computing_data_collection 'APEX2  (Bruker AXS, 2009)'
_computing_data_reduction 'SAINT V7.60A(Bruker AXS, 2008)'
_computing_molecular_graphics 'SHELXTL v6.12 (Bruker AXS, 2001)'
_computing_publication_material 'UdMX (Maris, 2004)'
_computing_structure_refinement 'SHELXL97 (Sheldrick, 2008)'
_computing_structure_solution 'SHELXS97 (Sheldrick, 2008)'
_diffrn_ambient_temperature 150
_diffrn_detector_area_resol_mean 8.3
_diffrn_measured_fraction_theta_full 0.975
_diffrn_measured_fraction_theta_max 0.975
_diffrn_measurement_device_type 'Bruker Microstar'
_diffrn_measurement_method \w
_diffrn_radiation_monochromator 'Helios optics'
_diffrn_radiation_source 'Rotating Anode'
_diffrn_radiation_type CuK\a
_diffrn_radiation_wavelength 1.54178
_diffrn_reflns_av_R_equivalents 0.114
_diffrn_reflns_av_sigmaI/netI 0.1200
_diffrn_reflns_limit_h_max 12
_diffrn_reflns_limit_h_min -10
_diffrn_reflns_limit_k_max 15
_diffrn_reflns_limit_k_min -15
_diffrn_reflns_limit_l_max 14
_diffrn_reflns_limit_l_min -16
_diffrn_reflns_number 20766
_diffrn_reflns_theta_full 67.86
_diffrn_reflns_theta_max 67.86
_diffrn_reflns_theta_min 3.32
_exptl_absorpt_coefficient_mu 0.711
_exptl_absorpt_correction_T_max 0.9789
_exptl_absorpt_correction_T_min 0.9018
_exptl_absorpt_correction_type multi-scan
_exptl_absorpt_process_details 'Sadabs (Sheldrick, 2008)'
_exptl_crystal_colour Colorless
_exptl_crystal_density_diffrn 1.282
_exptl_crystal_density_method 'not measured'
_exptl_crystal_description Block
_exptl_crystal_F_000 744
_exptl_crystal_size_max 0.09
_exptl_crystal_size_mid 0.03
_exptl_crystal_size_min 0.03
_refine_diff_density_max 0.370
_refine_diff_density_min -0.307
_refine_diff_density_rms 0.076
_refine_ls_extinction_method none
_refine_ls_goodness_of_fit_ref 1.004
_refine_ls_hydrogen_treatment constr
_refine_ls_matrix_type full
_refine_ls_number_parameters 453
_refine_ls_number_reflns 6368
_refine_ls_number_restraints 0
_refine_ls_restrained_S_all 1.004
_refine_ls_R_factor_all 0.1584
_refine_ls_R_factor_gt 0.0870
_refine_ls_shift/su_max 0.000
_refine_ls_shift/su_mean 0.000
_refine_ls_structure_factor_coef Fsqd
_refine_ls_weighting_details 'calc w=1/[\s^2^(Fo^2^)+(0.1183P)^2^] where P=(Fo^2^+2Fc^2^)/3'
_refine_ls_weighting_scheme calc
_refine_ls_wR_factor_gt 0.2091
_refine_ls_wR_factor_ref 0.2563
_reflns_number_gt 3085
_reflns_number_total 6368
_reflns_threshold_expression I>2\s(I)
_cod_data_source_file COD_jp201119g_si_003.cif
_cod_data_source_block adam14
_cod_depositor_comments
;
 Updated values of the _geom_bond_atom_site_label_* data items to establish
 relationships between loop packets from different data loops.

 Antanas Vaitkus,
 2020-10-02

The following automatic conversions were performed:

'_symmetry_cell_setting' value 'Triclinic' changed to 'triclinic'
according to the built-in table from CIF Core dictionary named
'cif_core.dic' version 2.4.1 from 2010-06-29.

'_geom_bond_publ_flag'
value 'Y' changed to 'y' according to the built-in table from CIF
Core dictionary named 'cif_core.dic' version 2.4.1 from 2010-06-29
(50 times).

'_geom_angle_publ_flag' value 'Y' changed to 'y'
according to the built-in table from CIF Core dictionary named
'cif_core.dic' version 2.4.1 from 2010-06-29 (60 times).

Automatic conversion script
Id: cif_fix_values 1715 2011-07-08 13:25:40Z adriana 
;
_cod_original_sg_symbol_H-M P-1
_cod_database_code 1501644

loop_
_symmetry_equiv_pos_as_xyz
'x, y, z'
'-x, -y, -z'

loop_
_atom_site_label
_atom_site_type_symbol
_atom_site_fract_x
_atom_site_fract_y
_atom_site_fract_z
_atom_site_U_iso_or_equiv
_atom_site_adp_type
_atom_site_occupancy
_atom_site_symmetry_multiplicity
_atom_site_calc_flag
_atom_site_refinement_flags
N3 N 0.7801(3) 0.2774(2) 0.4835(3) 0.0455(8) Uani 1 1 d .
N2 N 0.6901(3) 0.4101(2) 0.5548(3) 0.0464(8) Uani 1 1 d .
N4 N 0.6403(3) 0.2404(2) 0.5930(2) 0.0439(8) Uani 1 1 d .
C24 C 0.6293(4) 0.3395(3) 0.5985(3) 0.0426(9) Uani 1 1 d .
N1 N 0.4505(4) 0.5105(3) 0.7251(3) 0.0555(9) Uani 1 1 d .
N6 N 0.7317(4) 0.1160(2) 0.5230(3) 0.0507(9) Uani 1 1 d .
H6A H 0.6936 0.0714 0.5550 0.061 Uiso 1 1 calc R
H6B H 0.7806 0.0967 0.4842 0.061 Uiso 1 1 calc R
C22 C 0.5436(4) 0.3740(3) 0.6605(3) 0.0411(9) Uani 1 1 d .
C21 C 0.4764(4) 0.3075(3) 0.7098(3) 0.0504(10) Uani 1 1 d .
H21 H 0.4852 0.2377 0.7053 0.061 Uiso 1 1 calc R
C26 C 0.7153(4) 0.2133(3) 0.5334(3) 0.0430(9) Uani 1 1 d .
C20 C 0.3973(4) 0.3431(3) 0.7650(3) 0.0553(11) Uani 1 1 d .
H20 H 0.3507 0.2983 0.7993 0.066 Uiso 1 1 calc R
C23 C 0.5254(4) 0.4748(3) 0.6704(3) 0.0506(10) Uani 1 1 d .
H23 H 0.5693 0.5212 0.6358 0.061 Uiso 1 1 calc R
C25 C 0.7661(4) 0.3755(3) 0.4996(3) 0.0441(9) Uani 1 1 d .
N5 N 0.8363(4) 0.4427(2) 0.4596(3) 0.0540(9) Uani 1 1 d .
H5A H 0.8318 0.5073 0.4699 0.065 Uiso 1 1 calc R
H5B H 0.8873 0.4226 0.4228 0.065 Uiso 1 1 calc R
C19 C 0.3858(4) 0.4440(3) 0.7705(3) 0.0534(11) Uani 1 1 d .
H19 H 0.3295 0.4676 0.8082 0.064 Uiso 1 1 calc R
N9 N 0.5221(3) 0.1099(2) 0.2746(2) 0.0447(8) Uani 1 1 d .
N10 N 0.3902(3) 0.0737(2) 0.3889(2) 0.0448(8) Uani 1 1 d .
N8 N 0.4308(3) 0.2420(2) 0.3456(2) 0.0458(8) Uani 1 1 d .
N7 N 0.1770(3) 0.3377(2) 0.5070(3) 0.0504(9) Uani 1 1 d .
C30 C 0.2878(4) 0.2058(3) 0.4541(3) 0.0434(9) Uani 1 1 d .
C29 C 0.2296(4) 0.1388(3) 0.5095(3) 0.0522(11) Uani 1 1 d .
H29 H 0.2475 0.0706 0.5105 0.063 Uiso 1 1 calc R
C32 C 0.3751(4) 0.1716(3) 0.3927(3) 0.0431(9) Uani 1 1 d .
N12 N 0.4850(4) -0.0500(2) 0.3210(3) 0.0527(9) Uani 1 1 d .
H12A H 0.4494 -0.0945 0.3545 0.063 Uiso 1 1 calc R
H12B H 0.5339 -0.0689 0.2820 0.063 Uiso 1 1 calc R
C34 C 0.5043(4) 0.2075(3) 0.2879(3) 0.0434(9) Uani 1 1 d .
C33 C 0.4650(4) 0.0458(3) 0.3292(3) 0.0448(9) Uani 1 1 d .
N11 N 0.5634(3) 0.2744(2) 0.2394(3) 0.0511(9) Uani 1 1 d .
H11A H 0.5534 0.3385 0.2460 0.061 Uiso 1 1 calc R
H11B H 0.6123 0.2545 0.2009 0.061 Uiso 1 1 calc R
C31 C 0.2591(4) 0.3047(3) 0.4573(3) 0.0461(10) Uani 1 1 d .
H31 H 0.3008 0.3515 0.4218 0.055 Uiso 1 1 calc R
C27 C 0.1216(4) 0.2712(3) 0.5579(3) 0.0503(11) Uani 1 1 d .
H27 H 0.0617 0.2933 0.5932 0.060 Uiso 1 1 calc R
C28 C 0.1464(4) 0.1721(3) 0.5624(3) 0.0533(11) Uani 1 1 d .
H28 H 0.1065 0.1279 0.6014 0.064 Uiso 1 1 calc R
O2 O 0.8809(3) 0.2188(2) 0.3270(2) 0.0552(8) Uani 1 1 d .
H2 H 0.8398 0.2287 0.3707 0.083 Uiso 1 1 calc .
O1 O 0.8702(3) 0.0622(2) 0.3777(2) 0.0595(8) Uani 1 1 d .
C8 C 0.9781(4) 0.0988(3) 0.2481(3) 0.0475(10) Uani 1 1 d .
H8A H 1.0641 0.1446 0.2636 0.057 Uiso 1 1 calc R
H8B H 0.9211 0.1116 0.1789 0.057 Uiso 1 1 calc R
C9 C 0.9053(4) 0.1232(3) 0.3246(3) 0.0481(10) Uani 1 1 d .
C4 C 1.1927(4) -0.1634(3) 0.0888(3) 0.0520(11) Uani 1 1 d .
H4A H 1.1425 -0.1420 0.0210 0.062 Uiso 1 1 calc R
H4B H 1.2828 -0.1224 0.1113 0.062 Uiso 1 1 calc R
C5 C 1.1152(4) -0.1415(3) 0.1646(3) 0.0510(10) Uani 1 1 d .
H5C H 1.1678 -0.1591 0.2334 0.061 Uiso 1 1 calc R
H5D H 1.0269 -0.1850 0.1443 0.061 Uiso 1 1 calc R
C7 C 1.0109(4) -0.0091(3) 0.2470(3) 0.0499(10) Uani 1 1 d .
H7A H 0.9247 -0.0549 0.2294 0.060 Uiso 1 1 calc R
H7B H 1.0657 -0.0225 0.3167 0.060 Uiso 1 1 calc R
C6 C 1.0885(4) -0.0325(3) 0.1713(3) 0.0507(10) Uani 1 1 d .
H6D H 1.0362 -0.0151 0.1024 0.061 Uiso 1 1 calc R
H6E H 1.1769 0.0108 0.1914 0.061 Uiso 1 1 calc R
C3 C 1.2141(4) -0.2729(3) 0.0766(3) 0.0525(11) Uani 1 1 d .
H3A H 1.1243 -0.3136 0.0487 0.063 Uiso 1 1 calc R
H3B H 1.2583 -0.2960 0.1451 0.063 Uiso 1 1 calc R
C2 C 1.3013(5) -0.2910(4) 0.0062(4) 0.0642(13) Uani 1 1 d .
H2A H 1.2564 -0.2685 -0.0624 0.077 Uiso 1 1 calc R
H2B H 1.3906 -0.2495 0.0337 0.077 Uiso 1 1 calc R
C1 C 1.3247(5) -0.3996(4) -0.0055(4) 0.0752(15) Uani 1 1 d .
H1A H 1.2378 -0.4402 -0.0402 0.113 Uiso 1 1 calc R
H1B H 1.3634 -0.4239 0.0625 0.113 Uiso 1 1 calc R
H1C H 1.3881 -0.4051 -0.0462 0.113 Uiso 1 1 calc R
O4 O 0.6335(3) 0.0510(2) 0.1272(2) 0.0567(8) Uani 1 1 d .
H4 H 0.6023 0.0625 0.1763 0.085 Uiso 1 1 calc .
O3 O 0.6094(3) -0.1071(2) 0.1711(2) 0.0665(9) Uani 1 1 d .
C15 C 0.7834(4) -0.2085(3) -0.0619(3) 0.0494(10) Uani 1 1 d .
H15A H 0.8748 -0.1694 -0.0423 0.059 Uiso 1 1 calc R
H15B H 0.7305 -0.1863 -0.1286 0.059 Uiso 1 1 calc R
C16 C 0.7131(4) -0.1846(3) 0.0184(3) 0.0512(11) Uani 1 1 d .
H16A H 0.6219 -0.2240 -0.0007 0.061 Uiso 1 1 calc R
H16B H 0.7665 -0.2057 0.0854 0.061 Uiso 1 1 calc R
C17 C 0.6974(5) -0.0740(3) 0.0295(3) 0.0518(11) Uani 1 1 d .
H17A H 0.7873 -0.0343 0.0403 0.062 Uiso 1 1 calc R
H17B H 0.6354 -0.0550 -0.0353 0.062 Uiso 1 1 calc R
C12 C 0.9012(5) -0.4490(3) -0.1631(3) 0.0530(11) Uani 1 1 d .
H12C H 0.9533 -0.4680 -0.0947 0.064 Uiso 1 1 calc R
H12D H 0.8133 -0.4929 -0.1847 0.064 Uiso 1 1 calc R
C18 C 0.6428(4) -0.0467(3) 0.1167(3) 0.0499(10) Uani 1 1 d .
C14 C 0.7992(5) -0.3193(3) -0.0757(3) 0.0544(11) Uani 1 1 d .
H14A H 0.8499 -0.3423 -0.0088 0.065 Uiso 1 1 calc R
H14B H 0.7078 -0.3585 -0.0977 0.065 Uiso 1 1 calc R
C11 C 0.9797(5) -0.4685(3) -0.2384(4) 0.0591(12) Uani 1 1 d .
H11D H 0.9253 -0.4533 -0.3076 0.071 Uiso 1 1 calc R
H11E H 1.0655 -0.4222 -0.2190 0.071 Uiso 1 1 calc R
C13 C 0.8731(5) -0.3406(3) -0.1536(3) 0.0547(11) Uani 1 1 d .
H13A H 0.9610 -0.2966 -0.1347 0.066 Uiso 1 1 calc R
H13B H 0.8182 -0.3226 -0.2215 0.066 Uiso 1 1 calc R
C10 C 1.0132(5) -0.5750(4) -0.2429(4) 0.0677(14) Uani 1 1 d .
H10A H 0.9287 -0.6213 -0.2643 0.102 Uiso 1 1 calc R
H10B H 1.0684 -0.5904 -0.1749 0.102 Uiso 1 1 calc R
H10C H 1.0645 -0.5825 -0.2924 0.102 Uiso 1 1 calc R

loop_
_atom_site_aniso_label
_atom_site_aniso_U_11
_atom_site_aniso_U_22
_atom_site_aniso_U_33
_atom_site_aniso_U_23
_atom_site_aniso_U_13
_atom_site_aniso_U_12
N3 0.058(2) 0.0326(18) 0.0535(19) 0.0085(15) 0.0263(16) 0.0093(14)
N2 0.060(2) 0.0321(18) 0.056(2) 0.0060(15) 0.0297(17) 0.0082(15)
N4 0.058(2) 0.0287(18) 0.055(2) 0.0055(15) 0.0291(17) 0.0101(14)
C24 0.050(2) 0.034(2) 0.045(2) 0.0038(18) 0.0154(19) 0.0073(17)
N1 0.073(2) 0.038(2) 0.070(2) 0.0064(17) 0.042(2) 0.0114(17)
N6 0.074(2) 0.0330(18) 0.061(2) 0.0084(16) 0.0420(19) 0.0124(16)
C22 0.049(2) 0.033(2) 0.043(2) 0.0027(17) 0.0163(18) 0.0054(16)
C21 0.069(3) 0.031(2) 0.061(3) 0.0065(19) 0.033(2) 0.0117(19)
C26 0.054(2) 0.033(2) 0.045(2) 0.0034(17) 0.0198(19) 0.0088(17)
C20 0.073(3) 0.039(2) 0.067(3) 0.003(2) 0.041(2) 0.005(2)
C23 0.066(3) 0.034(2) 0.063(3) 0.0048(19) 0.036(2) 0.0067(18)
C25 0.058(2) 0.031(2) 0.048(2) 0.0065(17) 0.0216(19) 0.0075(17)
N5 0.080(2) 0.0308(18) 0.068(2) 0.0091(16) 0.046(2) 0.0113(16)
C19 0.070(3) 0.042(2) 0.062(3) 0.005(2) 0.039(2) 0.009(2)
N9 0.059(2) 0.0315(17) 0.0517(19) 0.0064(15) 0.0265(16) 0.0105(14)
N10 0.060(2) 0.0297(18) 0.054(2) 0.0051(15) 0.0292(17) 0.0097(15)
N8 0.062(2) 0.0301(17) 0.0534(19) 0.0055(15) 0.0294(17) 0.0070(15)
N7 0.064(2) 0.038(2) 0.058(2) 0.0050(16) 0.0306(18) 0.0117(16)
C30 0.052(2) 0.033(2) 0.049(2) 0.0040(18) 0.0196(19) 0.0071(17)
C29 0.069(3) 0.034(2) 0.062(3) 0.0023(19) 0.033(2) 0.0066(19)
C32 0.055(2) 0.033(2) 0.047(2) 0.0055(18) 0.0218(19) 0.0075(17)
N12 0.080(2) 0.0280(18) 0.069(2) 0.0077(16) 0.050(2) 0.0144(16)
C34 0.056(2) 0.031(2) 0.051(2) 0.0035(18) 0.026(2) 0.0102(17)
C33 0.056(2) 0.034(2) 0.051(2) 0.0060(18) 0.024(2) 0.0094(18)
N11 0.074(2) 0.0328(18) 0.063(2) 0.0087(16) 0.0439(19) 0.0126(16)
C31 0.058(2) 0.034(2) 0.054(2) 0.0067(18) 0.027(2) 0.0079(18)
C27 0.063(3) 0.040(2) 0.058(3) 0.000(2) 0.034(2) 0.0069(19)
C28 0.071(3) 0.040(2) 0.059(3) 0.002(2) 0.036(2) 0.007(2)
O2 0.0772(19) 0.0384(16) 0.0650(18) 0.0092(13) 0.0416(16) 0.0126(14)
O1 0.090(2) 0.0369(17) 0.0698(19) 0.0114(15) 0.0490(18) 0.0140(14)
C8 0.060(2) 0.036(2) 0.052(2) 0.0045(18) 0.026(2) 0.0051(18)
C9 0.060(3) 0.035(2) 0.056(3) 0.007(2) 0.025(2) 0.0105(19)
C4 0.060(3) 0.046(3) 0.056(3) 0.004(2) 0.025(2) 0.011(2)
C5 0.061(3) 0.048(3) 0.052(2) 0.0096(19) 0.027(2) 0.011(2)
C7 0.061(3) 0.044(2) 0.054(2) 0.008(2) 0.027(2) 0.014(2)
C6 0.064(3) 0.043(2) 0.053(2) 0.0074(19) 0.026(2) 0.012(2)
C3 0.060(3) 0.048(3) 0.056(3) 0.004(2) 0.026(2) 0.013(2)
C2 0.076(3) 0.058(3) 0.072(3) 0.000(2) 0.039(3) 0.018(2)
C1 0.080(3) 0.071(4) 0.082(3) -0.017(3) 0.033(3) 0.020(3)
O4 0.082(2) 0.0354(16) 0.0681(19) 0.0072(14) 0.0448(16) 0.0114(14)
O3 0.106(2) 0.0391(17) 0.080(2) 0.0107(16) 0.067(2) 0.0109(16)
C15 0.060(3) 0.041(2) 0.052(2) 0.0024(19) 0.023(2) 0.0092(19)
C16 0.063(3) 0.039(2) 0.060(3) 0.0021(19) 0.033(2) 0.0060(19)
C17 0.065(3) 0.042(2) 0.057(3) 0.004(2) 0.030(2) 0.0091(19)
C12 0.067(3) 0.042(2) 0.058(3) 0.004(2) 0.030(2) 0.012(2)
C18 0.055(2) 0.043(2) 0.058(3) -0.001(2) 0.025(2) 0.0117(19)
C14 0.068(3) 0.045(3) 0.060(3) 0.006(2) 0.033(2) 0.011(2)
C11 0.074(3) 0.050(3) 0.061(3) 0.002(2) 0.029(2) 0.017(2)
C13 0.073(3) 0.048(3) 0.053(2) 0.006(2) 0.030(2) 0.015(2)
C10 0.081(3) 0.061(3) 0.072(3) -0.005(3) 0.038(3) 0.016(2)

loop_
_atom_type_symbol
_atom_type_description
_atom_type_scat_dispersion_real
_atom_type_scat_dispersion_imag
_atom_type_scat_source
C C 0.0181 0.0000 'International Tables Vol C Tables 4.2.6.8 and 6.1.1.4'
H H 0.0000 0.0000 'International Tables Vol C Tables 4.2.6.8 and 6.1.1.4'
N N 0.0311 0.0000 'International Tables Vol C Tables 4.2.6.8 and 6.1.1.4'
O O 0.0492 0.0000 'International Tables Vol C Tables 4.2.6.8 and 6.1.1.4'

loop_
_geom_angle_atom_site_label_1
_geom_angle_atom_site_label_2
_geom_angle_atom_site_label_3
_geom_angle
_geom_angle_publ_flag
C25 N3 C26 114.5(3) y
C24 N2 C25 114.7(3) y
C26 N4 C24 114.3(3) y
N2 C24 N4 126.1(3) y
N2 C24 C22 116.8(3) y
N4 C24 C22 117.0(3) y
C23 N1 C19 117.2(4) y
C26 N6 H6A 120 ?
C26 N6 H6B 120 ?
H6A N6 H6B 120 ?
C21 C22 C23 116.9(3) y
C21 C22 C24 121.7(3) y
C23 C22 C24 121.3(4) y
C20 C21 C22 119.4(4) y
C20 C21 H21 120.3 ?
C22 C21 H21 120.3 ?
N4 C26 N6 118.6(4) y
N4 C26 N3 125.1(3) y
N6 C26 N3 116.3(3) y
C21 C20 C19 119.5(4) y
C21 C20 H20 120.3 ?
C19 C20 H20 120.3 ?
N1 C23 C22 124.2(4) y
N1 C23 H23 117.9 ?
C22 C23 H23 117.9 ?
N5 C25 N2 117.6(3) y
N5 C25 N3 117.3(3) y
N2 C25 N3 125.1(4) y
C25 N5 H5A 120 ?
C25 N5 H5B 120 ?
H5A N5 H5B 120 ?
N1 C19 C20 122.8(4) y
N1 C19 H19 118.6 ?
C20 C19 H19 118.6 ?
C34 N9 C33 115.1(3) y
C32 N10 C33 115.4(3) y
C32 N8 C34 114.7(3) y
C31 N7 C27 117.0(3) y
C31 C30 C29 117.3(3) y
C31 C30 C32 121.8(4) y
C29 C30 C32 120.9(4) y
C28 C29 C30 119.4(4) y
C28 C29 H29 120.3 ?
C30 C29 H29 120.3 ?
N8 C32 N10 125.8(3) y
N8 C32 C30 116.6(3) y
N10 C32 C30 117.6(3) y
C33 N12 H12A 120 ?
C33 N12 H12B 120 ?
H12A N12 H12B 120 ?
N11 C34 N8 117.5(3) y
N11 C34 N9 117.6(3) y
N8 C34 N9 124.9(4) y
N12 C33 N10 119.4(4) y
N12 C33 N9 116.6(3) y
N10 C33 N9 124.0(3) y
C34 N11 H11A 120 ?
C34 N11 H11B 120 ?
H11A N11 H11B 120 ?
N7 C31 C30 124.0(4) y
N7 C31 H31 118 ?
C30 C31 H31 118 ?
N7 C27 C28 123.8(3) y
N7 C27 H27 118.1 ?
C28 C27 H27 118.1 ?
C29 C28 C27 118.5(4) y
C29 C28 H28 120.7 ?
C27 C28 H28 120.7 ?
C9 O2 H2 109.5 ?
C9 C8 C7 113.7(3) y
C9 C8 H8A 108.8 ?
C7 C8 H8A 108.8 ?
C9 C8 H8B 108.8 ?
C7 C8 H8B 108.8 ?
H8A C8 H8B 107.7 ?
O1 C9 O2 123.3(4) y
O1 C9 C8 123.6(4) y
O2 C9 C8 113.0(4) y
C3 C4 C5 114.5(3) y
C3 C4 H4A 108.6 ?
C5 C4 H4A 108.6 ?
C3 C4 H4B 108.6 ?
C5 C4 H4B 108.6 ?
H4A C4 H4B 107.6 ?
C4 C5 C6 113.5(3) y
C4 C5 H5C 108.9 ?
C6 C5 H5C 108.9 ?
C4 C5 H5D 108.9 ?
C6 C5 H5D 108.9 ?
H5C C5 H5D 107.7 ?
C8 C7 C6 113.5(3) y
C8 C7 H7A 108.9 ?
C6 C7 H7A 108.9 ?
C8 C7 H7B 108.9 ?
C6 C7 H7B 108.9 ?
H7A C7 H7B 107.7 ?
C5 C6 C7 114.2(3) y
C5 C6 H6D 108.7 ?
C7 C6 H6D 108.7 ?
C5 C6 H6E 108.7 ?
C7 C6 H6E 108.7 ?
H6D C6 H6E 107.6 ?
C4 C3 C2 113.1(4) y
C4 C3 H3A 109 ?
C2 C3 H3A 109 ?
C4 C3 H3B 109 ?
C2 C3 H3B 109 ?
H3A C3 H3B 107.8 ?
C1 C2 C3 113.6(4) y
C1 C2 H2A 108.9 ?
C3 C2 H2A 108.9 ?
C1 C2 H2B 108.9 ?
C3 C2 H2B 108.9 ?
H2A C2 H2B 107.7 ?
C2 C1 H1A 109.5 ?
C2 C1 H1B 109.5 ?
H1A C1 H1B 109.5 ?
C2 C1 H1C 109.5 ?
H1A C1 H1C 109.5 ?
H1B C1 H1C 109.5 ?
C18 O4 H4 109.5 ?
C16 C15 C14 114.1(3) y
C16 C15 H15A 108.7 ?
C14 C15 H15A 108.7 ?
C16 C15 H15B 108.7 ?
C14 C15 H15B 108.7 ?
H15A C15 H15B 107.6 ?
C17 C16 C15 112.9(3) y
C17 C16 H16A 109 ?
C15 C16 H16A 109 ?
C17 C16 H16B 109 ?
C15 C16 H16B 109 ?
H16A C16 H16B 107.8 ?
C18 C17 C16 113.8(4) y
C18 C17 H17A 108.8 ?
C16 C17 H17A 108.8 ?
C18 C17 H17B 108.8 ?
C16 C17 H17B 108.8 ?
H17A C17 H17B 107.7 ?
C11 C12 C13 114.1(4) y
C11 C12 H12C 108.7 ?
C13 C12 H12C 108.7 ?
C11 C12 H12D 108.7 ?
C13 C12 H12D 108.7 ?
H12C C12 H12D 107.6 ?
O3 C18 O4 123.2(3) y
O3 C18 C17 123.8(4) y
O4 C18 C17 113.0(4) y
C13 C14 C15 113.1(3) y
C13 C14 H14A 109 ?
C15 C14 H14A 109 ?
C13 C14 H14B 109 ?
C15 C14 H14B 109 ?
H14A C14 H14B 107.8 ?
C10 C11 C12 113.5(4) y
C10 C11 H11D 108.9 ?
C12 C11 H11D 108.9 ?
C10 C11 H11E 108.9 ?
C12 C11 H11E 108.9 ?
H11D C11 H11E 107.7 ?
C14 C13 C12 114.6(4) y
C14 C13 H13A 108.6 ?
C12 C13 H13A 108.6 ?
C14 C13 H13B 108.6 ?
C12 C13 H13B 108.6 ?
H13A C13 H13B 107.6 ?
C11 C10 H10A 109.5 ?
C11 C10 H10B 109.5 ?
H10A C10 H10B 109.5 ?
C11 C10 H10C 109.5 ?
H10A C10 H10C 109.5 ?
H10B C10 H10C 109.5 ?

loop_
_geom_bond_atom_site_label_1
_geom_bond_atom_site_label_2
_geom_bond_distance
_geom_bond_publ_flag
N3 C25 1.354(5) y
N3 C26 1.356(5) y
N2 C24 1.334(5) y
N2 C25 1.337(5) y
N4 C26 1.340(5) y
N4 C24 1.346(5) y
C24 C22 1.485(5) y
N1 C23 1.330(5) y
N1 C19 1.336(5) y
N6 C26 1.341(5) y
N6 H6A 0.88 ?
N6 H6B 0.88 ?
C22 C21 1.385(5) y
C22 C23 1.389(5) y
C21 C20 1.369(5) y
C21 H21 0.95 ?
C20 C19 1.370(6) y
C20 H20 0.95 ?
C23 H23 0.95 ?
C25 N5 1.329(5) y
N5 H5A 0.88 ?
N5 H5B 0.88 ?
C19 H19 0.95 ?
N9 C34 1.352(5) y
N9 C33 1.356(5) y
N10 C32 1.338(5) y
N10 C33 1.343(5) y
N8 C32 1.335(5) y
N8 C34 1.342(5) y
N7 C31 1.327(5) y
N7 C27 1.333(5) y
C30 C31 1.389(5) y
C30 C29 1.394(6) y
C30 C32 1.489(5) y
C29 C28 1.369(6) y
C29 H29 0.95 ?
N12 C33 1.327(5) y
N12 H12A 0.88 ?
N12 H12B 0.88 ?
C34 N11 1.334(5) y
N11 H11A 0.88 ?
N11 H11B 0.88 ?
C31 H31 0.95 ?
C27 C28 1.379(6) y
C27 H27 0.95 ?
C28 H28 0.95 ?
O2 C9 1.333(5) y
O2 H2 0.84 ?
O1 C9 1.208(5) y
C8 C9 1.497(6) y
C8 C7 1.520(5) y
C8 H8A 0.99 ?
C8 H8B 0.99 ?
C4 C3 1.517(6) y
C4 C5 1.517(5) y
C4 H4A 0.99 ?
C4 H4B 0.99 ?
C5 C6 1.518(6) y
C5 H5C 0.99 ?
C5 H5D 0.99 ?
C7 C6 1.522(5) y
C7 H7A 0.99 ?
C7 H7B 0.99 ?
C6 H6D 0.99 ?
C6 H6E 0.99 ?
C3 C2 1.524(6) y
C3 H3A 0.99 ?
C3 H3B 0.99 ?
C2 C1 1.510(6) y
C2 H2A 0.99 ?
C2 H2B 0.99 ?
C1 H1A 0.98 ?
C1 H1B 0.98 ?
C1 H1C 0.98 ?
O4 C18 1.328(5) y
O4 H4 0.84 ?
O3 C18 1.208(5) y
C15 C16 1.521(5) y
C15 C14 1.521(5) y
C15 H15A 0.99 ?
C15 H15B 0.99 ?
C16 C17 1.515(5) y
C16 H16A 0.99 ?
C16 H16B 0.99 ?
C17 C18 1.506(5) y
C17 H17A 0.99 ?
C17 H17B 0.99 ?
C12 C11 1.512(6) y
C12 C13 1.519(6) y
C12 H12C 0.99 ?
C12 H12D 0.99 ?
C14 C13 1.512(5) y
C14 H14A 0.99 ?
C14 H14B 0.99 ?
C11 C10 1.506(6) y
C11 H11D 0.99 ?
C11 H11E 0.99 ?
C13 H13A 0.99 ?
C13 H13B 0.99 ?
C10 H10A 0.98 ?
C10 H10B 0.98 ?
C10 H10C 0.98 ?

loop_
_geom_hbond_atom_site_label_D
_geom_hbond_atom_site_label_H
_geom_hbond_atom_site_label_A
_geom_hbond_distance_DH
_geom_hbond_distance_HA
_geom_hbond_distance_DA
_geom_hbond_angle_DHA
_geom_hbond_site_symmetry_A
N6 H6A N10 0.88 2.29 3.153(5) 165.1 2_656
N6 H6A N10 0.88 2.29 3.153(5) 165.1 2_656
N6 H6B O1 0.88 2 2.872(4) 170.8 .
N5 H5A N7 0.88 2.11 2.986(5) 179.1 2_666
N12 H12A N4 0.88 2.31 3.162(5) 164.5 2_656
N12 H12B O3 0.88 1.97 2.833(4) 167.9 .
N11 H11A N1 0.88 2.05 2.930(5) 173.6 2_666
O2 H2 N3 0.84 1.93 2.756(4) 166.2 .
O4 H4 N9 0.84 1.89 2.720(4) 169.4 .
